data_7157459
loop_
_publ_author_name
'Sarkar, Parantap'
'Inaba, Yuya'
'Shirakura, Hayato'
'Yoneda, Tomoki'
'Inokuma, Yasuhide'

_publ_section_title
;
 Modular synthesis of oligoacetylacetones via site-selective silylation of
 acetylacetone derivatives.
;
_journal_issue 17
_journal_name_full 'Organic &amp; biomolecular chemistry'
_journal_page_first 3297
_journal_page_last 3302
_journal_paper_doi 10.1039/d0ob00501k
_journal_volume 18
_journal_year 2020
_chemical_formula_moiety 'C34 H50 O8'
_chemical_formula_sum 'C34 H50 O8'
_chemical_formula_weight 586.74
_space_group_crystal_system triclinic
_space_group_IT_number 2
_space_group_name_Hall '-P 1'
_space_group_name_H-M_alt 'P -1'
_atom_sites_solution_hydrogens geom
_audit_creation_method SHELXL-2018/3
_cell_angle_alpha 91.402(3)
_cell_angle_beta 99.676(3)
_cell_angle_gamma 96.997(3)
_cell_formula_units_Z 1
_cell_length_a 7.0479(2)
_cell_length_b 10.1584(4)
_cell_length_c 11.6894(4)
_cell_measurement_reflns_used 5315
_cell_measurement_temperature 123(2)
_cell_measurement_theta_max 29.4750
_cell_measurement_theta_min 2.8000
_cell_volume 817.99(5)
_computing_cell_refinement 'CrysAlisPro 1.171.39.43a (Rigaku OD, 2018)'
_computing_data_collection 'CrysAlisPro 1.171.39.43a (Rigaku OD, 2018)'
_computing_data_reduction 'CrysAlisPro 1.171.39.43a (Rigaku OD, 2018)'
_computing_structure_refinement 'SHELXL-2018/3 (Sheldrick, 2018)'
_computing_structure_solution 'SHELXT 2018/2 (Sheldrick, 2018)'
_diffrn_ambient_temperature 123(2)
_diffrn_detector 'CCD plate'
_diffrn_measured_fraction_theta_full 0.999
_diffrn_measured_fraction_theta_max 0.992
_diffrn_measurement_device 'four-circle diffractometer'
_diffrn_measurement_device_type 'XtaLAB AFC11 (RCD3): quarter-chi single'
_diffrn_radiation_monochromator mirror
_diffrn_radiation_probe x-ray
_diffrn_radiation_type MoK\a
_diffrn_radiation_wavelength 0.71073
_diffrn_reflns_av_R_equivalents 0.0324
_diffrn_reflns_av_unetI/netI 0.0300
_diffrn_reflns_Laue_measured_fraction_full 0.999
_diffrn_reflns_Laue_measured_fraction_max 0.992
_diffrn_reflns_limit_h_max 8
_diffrn_reflns_limit_h_min -8
_diffrn_reflns_limit_k_max 12
_diffrn_reflns_limit_k_min -11
_diffrn_reflns_limit_l_max 14
_diffrn_reflns_limit_l_min -14
_diffrn_reflns_number 13970
_diffrn_reflns_point_group_measured_fraction_full 0.999
_diffrn_reflns_point_group_measured_fraction_max 0.992
_diffrn_reflns_theta_full 25.242
_diffrn_reflns_theta_max 26.989
_diffrn_reflns_theta_min 2.625
_diffrn_source 'Rotating-anode X-ray tube (dual wavelength)'
_diffrn_source_type 'Rigaku (Mo) X-ray DW Source'
_exptl_absorpt_coefficient_mu 0.083
_exptl_absorpt_correction_T_max 1.00000
_exptl_absorpt_correction_T_min 0.50466
_exptl_absorpt_correction_type multi-scan
_exptl_absorpt_process_details
;
CrysAlisPro 1.171.39.43a (Rigaku Oxford Diffraction, 2018)
Empirical absorption correction using spherical harmonics,
 implemented in SCALE3 ABSPACK scaling algorithm.
;
_exptl_crystal_colour colorless
_exptl_crystal_density_diffrn 1.191
_exptl_crystal_density_method 'not measured'
_exptl_crystal_description plate
_exptl_crystal_F_000 318
_exptl_crystal_size_max 0.580
_exptl_crystal_size_mid 0.120
_exptl_crystal_size_min 0.030
_refine_diff_density_max 0.369
_refine_diff_density_min -0.252
_refine_diff_density_rms 0.041
_refine_ls_extinction_method none
_refine_ls_goodness_of_fit_ref 1.029
_refine_ls_hydrogen_treatment constr
_refine_ls_matrix_type full
_refine_ls_number_parameters 193
_refine_ls_number_reflns 3522
_refine_ls_number_restraints 0
_refine_ls_restrained_S_all 1.029
_refine_ls_R_factor_all 0.0556
_refine_ls_R_factor_gt 0.0451
_refine_ls_shift/su_max 0.000
_refine_ls_shift/su_mean 0.000
_refine_ls_structure_factor_coef Fsqd
_refine_ls_weighting_details 'w=1/[\s^2^(Fo^2^)+(0.0609P)^2^+0.2828P] where P=(Fo^2^+2Fc^2^)/3'
_refine_ls_weighting_scheme calc
_refine_ls_wR_factor_gt 0.1187
_refine_ls_wR_factor_ref 0.1254
_reflns_Friedel_coverage 0.000
_reflns_number_gt 2919
_reflns_number_total 3522
_reflns_threshold_expression 'I > 2\s(I)'
_cod_data_source_file d0ob00501k3.cif
_cod_data_source_block Compound7
_cod_depositor_comments 'Adding full bibliography for 7157456--7157460.cif.'
_cod_database_code 7157459
_shelx_shelxl_version_number 2018/3
_shelx_space_group_comment
;
The symmetry employed for this shelxl refinement is uniquely defined
by the following loop, which should always be used as a source of
symmetry information in preference to the above space-group names.
They are only intended as comments.
;
_shelx_estimated_absorpt_t_min 0.953
_shelx_estimated_absorpt_t_max 0.998

loop_
_space_group_symop_operation_xyz
'x, y, z'
'-x, -y, -z'

loop_
_atom_site_label
_atom_site_type_symbol
_atom_site_fract_x
_atom_site_fract_y
_atom_site_fract_z
_atom_site_U_iso_or_equiv
_atom_site_adp_type
_atom_site_occupancy
_atom_site_site_symmetry_order
_atom_site_calc_flag
_atom_site_refinement_flags_posn
_atom_site_refinement_flags_adp
_atom_site_refinement_flags_occupancy
_atom_site_disorder_assembly
_atom_site_disorder_group
C1 C 0.8797(2) 0.56551(18) 0.33346(18) 0.0487(4) Uani 1 1 d . . . . .
H1 H 0.873923 0.571092 0.416590 0.073 Uiso 1 1 calc R U . . .
H2 H 0.935884 0.651508 0.309847 0.073 Uiso 1 1 calc R U . . .
H3 H 0.960597 0.497336 0.318262 0.073 Uiso 1 1 calc R U . . .
C2 C 0.6795(2) 0.52981(14) 0.26587(13) 0.0333(3) Uani 1 1 d . . . . .
C3 C 0.5615(2) 0.64377(14) 0.22494(12) 0.0291(3) Uani 1 1 d . . . . .
C4 C 0.56149(18) 0.73319(12) 0.33337(11) 0.0241(3) Uani 1 1 d . . . . .
C5 C 0.43225(19) 0.68438(13) 0.41830(11) 0.0249(3) Uani 1 1 d . . . . .
H4 H 0.444498 0.589786 0.432160 0.030 Uiso 1 1 calc R U . . .
H5 H 0.295444 0.690815 0.384233 0.030 Uiso 1 1 calc R U . . .
C6 C 0.48452(19) 0.76443(13) 0.53370(11) 0.0267(3) Uani 1 1 d . . . . .
H6 H 0.486702 0.860052 0.518711 0.032 Uiso 1 1 calc R U . . .
H7 H 0.383007 0.740116 0.581302 0.032 Uiso 1 1 calc R U . . .
C7 C 0.67892(19) 0.74131(13) 0.60113(11) 0.0259(3) Uani 1 1 d . . . . .
C8 C 0.7843(2) 0.84941(14) 0.69184(12) 0.0319(3) Uani 1 1 d . . . . .
C9 C 0.85842(19) 0.96957(13) 0.62578(12) 0.0283(3) Uani 1 1 d . . . . .
C10 C 0.99865(19) 0.94777(12) 0.54538(12) 0.0279(3) Uani 1 1 d . . . . .
H8 H 0.961756 0.858751 0.505914 0.033 Uiso 1 1 calc R U . . .
H9 H 1.130583 0.950240 0.591394 0.033 Uiso 1 1 calc R U . . .
C11 C 0.3553(2) 0.58793(17) 0.16676(14) 0.0406(4) Uani 1 1 d . . . . .
H10 H 0.361645 0.520141 0.105678 0.049 Uiso 1 1 calc R U . . .
H11 H 0.285579 0.544141 0.225181 0.049 Uiso 1 1 calc R U . . .
C12 C 0.2433(3) 0.6970(2) 0.11265(15) 0.0536(5) Uani 1 1 d . . . . .
H12 H 0.112919 0.657125 0.073049 0.064 Uiso 1 1 calc R U . . .
H13 H 0.226173 0.760342 0.174729 0.064 Uiso 1 1 calc R U . . .
C13 C 0.3493(3) 0.7716(2) 0.02536(16) 0.0641(6) Uani 1 1 d . . . . .
H14 H 0.354188 0.710316 -0.040987 0.077 Uiso 1 1 calc R U . . .
H15 H 0.276918 0.844602 -0.004829 0.077 Uiso 1 1 calc R U . . .
C14 C 0.5530(3) 0.82789(19) 0.08044(14) 0.0515(5) Uani 1 1 d . . . . .
H16 H 0.547458 0.897641 0.140000 0.062 Uiso 1 1 calc R U . . .
H17 H 0.620987 0.869670 0.020414 0.062 Uiso 1 1 calc R U . . .
C15 C 0.6671(2) 0.72162(16) 0.13667(13) 0.0393(4) Uani 1 1 d . . . . .
H18 H 0.795746 0.763941 0.176972 0.047 Uiso 1 1 calc R U . . .
H19 H 0.688473 0.658771 0.075428 0.047 Uiso 1 1 calc R U . . .
C16 C 0.9604(3) 0.79877(17) 0.76505(15) 0.0492(5) Uani 1 1 d . . . . .
H20 H 0.915836 0.725653 0.811160 0.074 Uiso 1 1 calc R U . . .
H21 H 1.034364 0.871122 0.817108 0.074 Uiso 1 1 calc R U . . .
H22 H 1.043346 0.767203 0.713629 0.074 Uiso 1 1 calc R U . . .
C17 C 0.6437(3) 0.89128(17) 0.76814(14) 0.0450(4) Uani 1 1 d . . . . .
H23 H 0.537917 0.929113 0.719896 0.068 Uiso 1 1 calc R U . . .
H24 H 0.712905 0.957915 0.827487 0.068 Uiso 1 1 calc R U . . .
H25 H 0.590082 0.813615 0.805902 0.068 Uiso 1 1 calc R U . . .
O1 O 0.61286(19) 0.41526(11) 0.24247(12) 0.0519(3) Uani 1 1 d . . . . .
O2 O 0.66581(14) 0.83784(10) 0.35137(8) 0.0313(2) Uani 1 1 d . . . . .
O3 O 0.74949(14) 0.64116(9) 0.58456(9) 0.0334(2) Uani 1 1 d . . . . .
O4 O 0.80932(17) 1.07757(10) 0.64162(10) 0.0407(3) Uani 1 1 d . . . . .

loop_
_atom_site_aniso_label
_atom_site_aniso_U_11
_atom_site_aniso_U_22
_atom_site_aniso_U_33
_atom_site_aniso_U_23
_atom_site_aniso_U_13
_atom_site_aniso_U_12
C1 0.0350(9) 0.0477(10) 0.0650(11) 0.0010(8) 0.0054(8) 0.0168(7)
C2 0.0351(8) 0.0319(7) 0.0369(8) -0.0015(6) 0.0170(6) 0.0060(6)
C3 0.0273(7) 0.0315(7) 0.0288(7) -0.0032(5) 0.0067(5) 0.0030(5)
C4 0.0203(6) 0.0252(6) 0.0264(6) 0.0012(5) 0.0022(5) 0.0044(5)
C5 0.0218(6) 0.0238(6) 0.0289(6) 0.0006(5) 0.0051(5) 0.0016(5)
C6 0.0260(7) 0.0269(7) 0.0286(7) 0.0014(5) 0.0079(5) 0.0047(5)
C7 0.0279(7) 0.0236(6) 0.0266(6) 0.0048(5) 0.0073(5) 0.0007(5)
C8 0.0386(8) 0.0270(7) 0.0276(7) 0.0011(5) 0.0006(6) 0.0019(6)
C9 0.0251(7) 0.0249(7) 0.0321(7) -0.0009(5) -0.0017(5) 0.0018(5)
C10 0.0223(6) 0.0199(6) 0.0397(8) 0.0009(5) 0.0013(5) 0.0010(5)
C11 0.0323(8) 0.0499(9) 0.0362(8) -0.0178(7) 0.0012(6) 0.0016(7)
C12 0.0417(10) 0.0777(13) 0.0378(9) -0.0140(8) -0.0088(7) 0.0178(9)
C13 0.0800(15) 0.0845(15) 0.0295(9) -0.0004(9) -0.0025(9) 0.0343(12)
C14 0.0741(13) 0.0568(11) 0.0294(8) 0.0094(7) 0.0162(8) 0.0197(9)
C15 0.0465(9) 0.0427(9) 0.0326(8) 0.0008(6) 0.0175(7) 0.0071(7)
C16 0.0573(11) 0.0377(9) 0.0422(9) 0.0072(7) -0.0193(8) 0.0024(8)
C17 0.0647(11) 0.0400(9) 0.0303(8) -0.0058(6) 0.0163(7) -0.0039(8)
O1 0.0551(8) 0.0311(6) 0.0712(9) -0.0020(5) 0.0177(6) 0.0031(5)
O2 0.0287(5) 0.0301(5) 0.0329(5) -0.0007(4) 0.0053(4) -0.0052(4)
O3 0.0303(5) 0.0237(5) 0.0450(6) 0.0012(4) 0.0019(4) 0.0046(4)
O4 0.0456(6) 0.0274(5) 0.0533(7) 0.0033(5) 0.0155(5) 0.0116(5)

loop_
_atom_type_symbol
_atom_type_description
_atom_type_scat_dispersion_real
_atom_type_scat_dispersion_imag
_atom_type_scat_source
C C 0.0033 0.0016 'International Tables Vol C Tables 4.2.6.8 and 6.1.1.4'
H H 0.0000 0.0000 'International Tables Vol C Tables 4.2.6.8 and 6.1.1.4'
O O 0.0106 0.0060 'International Tables Vol C Tables 4.2.6.8 and 6.1.1.4'

loop_
_geom_angle_atom_site_label_1
_geom_angle_atom_site_label_2
_geom_angle_atom_site_label_3
_geom_angle
_geom_angle_site_symmetry_1
_geom_angle_site_symmetry_3
_geom_angle_publ_flag
O1 C2 C1 120.95(15) . . ?
O1 C2 C3 120.92(14) . . ?
C1 C2 C3 118.12(13) . . ?
C11 C3 C4 111.76(11) . . ?
C11 C3 C2 110.42(12) . . ?
C4 C3 C2 106.82(11) . . ?
C11 C3 C15 109.86(13) . . ?
C4 C3 C15 110.39(11) . . ?
C2 C3 C15 107.47(11) . . ?
O2 C4 C5 120.97(12) . . ?
O2 C4 C3 120.90(12) . . ?
C5 C4 C3 118.10(11) . . ?
C4 C5 C6 111.80(10) . . ?
C7 C6 C5 112.62(11) . . ?
O3 C7 C6 121.28(12) . . ?
O3 C7 C8 121.08(12) . . ?
C6 C7 C8 117.65(11) . . ?
C17 C8 C16 111.30(14) . . ?
C17 C8 C7 109.90(12) . . ?
C16 C8 C7 110.01(12) . . ?
C17 C8 C9 109.59(12) . . ?
C16 C8 C9 108.24(13) . . ?
C7 C8 C9 107.70(11) . . ?
O4 C9 C10 121.83(12) . . ?
O4 C9 C8 120.63(13) . . ?
C10 C9 C8 117.50(11) . . ?
C9 C10 C10 111.86(14) . 2_776 ?
C12 C11 C3 111.45(14) . . ?
C13 C12 C11 111.39(16) . . ?
C14 C13 C12 111.20(14) . . ?
C13 C14 C15 111.89(16) . . ?
C14 C15 C3 112.34(13) . . ?

loop_
_geom_bond_atom_site_label_1
_geom_bond_atom_site_label_2
_geom_bond_distance
_geom_bond_site_symmetry_2
_geom_bond_publ_flag
C1 C2 1.494(2) . ?
C2 O1 1.2073(18) . ?
C2 C3 1.546(2) . ?
C3 C11 1.531(2) . ?
C3 C4 1.5412(18) . ?
C3 C15 1.549(2) . ?
C4 O2 1.2090(16) . ?
C4 C5 1.5097(17) . ?
C5 C6 1.5241(18) . ?
C6 C7 1.5094(19) . ?
C7 O3 1.2108(17) . ?
C7 C8 1.5368(19) . ?
C8 C17 1.530(2) . ?
C8 C16 1.535(2) . ?
C8 C9 1.5444(19) . ?
C9 O4 1.2090(17) . ?
C9 C10 1.505(2) . ?
C10 C10 1.520(3) 2_776 ?
C11 C12 1.527(3) . ?
C12 C13 1.526(3) . ?
C13 C14 1.508(3) . ?
C14 C15 1.521(2) . ?

loop_
_geom_torsion_atom_site_label_1
_geom_torsion_atom_site_label_2
_geom_torsion_atom_site_label_3
_geom_torsion_atom_site_label_4
_geom_torsion
_geom_torsion_site_symmetry_1
_geom_torsion_site_symmetry_2
_geom_torsion_site_symmetry_3
_geom_torsion_site_symmetry_4
_geom_torsion_publ_flag
O1 C2 C3 C11 5.91(19) . . . . ?
C1 C2 C3 C11 -175.11(14) . . . . ?
O1 C2 C3 C4 127.63(14) . . . . ?
C1 C2 C3 C4 -53.39(16) . . . . ?
O1 C2 C3 C15 -113.90(15) . . . . ?
C1 C2 C3 C15 65.08(17) . . . . ?
C11 C3 C4 O2 -136.34(14) . . . . ?
C2 C3 C4 O2 102.79(14) . . . . ?
C15 C3 C4 O2 -13.76(18) . . . . ?
C11 C3 C4 C5 45.54(17) . . . . ?
C2 C3 C4 C5 -75.32(14) . . . . ?
C15 C3 C4 C5 168.13(12) . . . . ?
O2 C4 C5 C6 -12.55(18) . . . . ?
C3 C4 C5 C6 165.56(11) . . . . ?
C4 C5 C6 C7 -68.67(14) . . . . ?
C5 C6 C7 O3 -22.93(17) . . . . ?
C5 C6 C7 C8 157.14(11) . . . . ?
O3 C7 C8 C17 -132.31(14) . . . . ?
C6 C7 C8 C17 47.62(16) . . . . ?
O3 C7 C8 C16 -9.43(19) . . . . ?
C6 C7 C8 C16 170.51(13) . . . . ?
O3 C7 C8 C9 108.35(14) . . . . ?
C6 C7 C8 C9 -71.72(15) . . . . ?
C17 C8 C9 O4 2.52(19) . . . . ?
C16 C8 C9 O4 -119.04(16) . . . . ?
C7 C8 C9 O4 122.05(14) . . . . ?
C17 C8 C9 C10 -179.77(12) . . . . ?
C16 C8 C9 C10 58.67(16) . . . . ?
C7 C8 C9 C10 -60.24(15) . . . . ?
O4 C9 C10 C10 -23.8(2) . . . 2_776 ?
C8 C9 C10 C10 158.54(13) . . . 2_776 ?
C4 C3 C11 C12 68.08(16) . . . . ?
C2 C3 C11 C12 -173.17(12) . . . . ?
C15 C3 C11 C12 -54.81(16) . . . . ?
C3 C11 C12 C13 56.67(18) . . . . ?
C11 C12 C13 C14 -56.0(2) . . . . ?
C12 C13 C14 C15 54.7(2) . . . . ?
C13 C14 C15 C3 -54.35(18) . . . . ?
C11 C3 C15 C14 53.81(17) . . . . ?
C4 C3 C15 C14 -69.87(16) . . . . ?
C2 C3 C15 C14 173.99(13) . . . . ?
